data_2235195
loop_
_publ_author_name
'Qian, Xiangjun'
'Fang, Zheng'
'Bao, Shuxin'
'Guo, Kai'
'Wei, Ping'

_publ_section_title
;
 2,2-Dibromo-<i>N</i>-(4-fluorophenyl)acetamide
;
_journal_coeditor_code PV2533
_journal_issue 6
_journal_name_full 'Acta Crystallographica Section E'
_journal_page_first o1824
_journal_paper_doi 10.1107/S1600536812021174
_journal_volume 68
_journal_year 2012
_chemical_formula_iupac 'C8 H6 Br2 F N O'
_chemical_formula_moiety 'C8 H6 Br2 F N O'
_chemical_formula_sum 'C8 H6 Br2 F N O'
_chemical_formula_weight 310.96
_chemical_name_systematic
;
2,2-Dibromo-<i>N</i>-(4-fluorophenyl)acetamide
;
_space_group_IT_number 14
_symmetry_cell_setting monoclinic
_symmetry_space_group_name_Hall '-P 2ybc'
_symmetry_space_group_name_H-M 'P 1 21/c 1'
_atom_sites_solution_hydrogens geom
_atom_sites_solution_primary direct
_atom_sites_solution_secondary difmap
_audit_creation_method SHELXL-97
_cell_angle_alpha 90.00
_cell_angle_beta 96.33(3)
_cell_angle_gamma 90.00
_cell_formula_units_Z 4
_cell_length_a 9.746(2)
_cell_length_b 10.980(2)
_cell_length_c 9.426(2)
_cell_measurement_reflns_used 25
_cell_measurement_temperature 293(2)
_cell_measurement_theta_max 12
_cell_measurement_theta_min 9
_cell_volume 1002.5(4)
_computing_cell_refinement 'CAD-4 Software (Enraf--Nonius, 1989)'
_computing_data_collection 'CAD-4 Software (Enraf--Nonius, 1989)'
_computing_data_reduction 'XCAD4 (Harms & Wocadlo, 1995)'
_computing_molecular_graphics 'SHELXTL (Sheldrick, 2008), ORTEP-3 (Farrugia, 1997)'
_computing_publication_material 'PLATON (Spek, 2009)'
_computing_structure_refinement 'SHELXL97 (Sheldrick, 2008)'
_computing_structure_solution 'SHELXS97 (Sheldrick, 2008)'
_diffrn_ambient_temperature 293(2)
_diffrn_measured_fraction_theta_full 1.000
_diffrn_measured_fraction_theta_max 1.000
_diffrn_measurement_device_type 'Enraf--Nonious CAD-4'
_diffrn_measurement_method \w/2\q
_diffrn_radiation_monochromator graphite
_diffrn_radiation_source 'fine-focus sealed tube'
_diffrn_radiation_type MoK\a
_diffrn_radiation_wavelength 0.71073
_diffrn_reflns_av_R_equivalents 0.0677
_diffrn_reflns_av_sigmaI/netI 0.0985
_diffrn_reflns_limit_h_max 0
_diffrn_reflns_limit_h_min -11
_diffrn_reflns_limit_k_max 13
_diffrn_reflns_limit_k_min 0
_diffrn_reflns_limit_l_max 11
_diffrn_reflns_limit_l_min -11
_diffrn_reflns_number 1937
_diffrn_reflns_theta_full 25.27
_diffrn_reflns_theta_max 25.27
_diffrn_reflns_theta_min 2.10
_diffrn_standards_decay_% 1
_diffrn_standards_interval_count 200
_diffrn_standards_interval_time 2
_diffrn_standards_number 3
_exptl_absorpt_coefficient_mu 8.059
_exptl_absorpt_correction_T_max 0.991
_exptl_absorpt_correction_T_min 0.975
_exptl_absorpt_correction_type psi-scan
_exptl_absorpt_process_details '(North <i>et al.</i>, 1968)'
_exptl_crystal_colour colorless
_exptl_crystal_density_diffrn 2.060
_exptl_crystal_density_method 'not measured'
_exptl_crystal_description block
_exptl_crystal_F_000 592
_exptl_crystal_size_max 0.10
_exptl_crystal_size_mid 0.10
_exptl_crystal_size_min 0.10
_refine_diff_density_max 0.493
_refine_diff_density_min -0.498
_refine_ls_extinction_method none
_refine_ls_goodness_of_fit_ref 1.001
_refine_ls_hydrogen_treatment constr
_refine_ls_matrix_type full
_refine_ls_number_parameters 118
_refine_ls_number_reflns 1827
_refine_ls_number_restraints 0
_refine_ls_restrained_S_all 1.001
_refine_ls_R_factor_all 0.1369
_refine_ls_R_factor_gt 0.0576
_refine_ls_shift/su_max 0.000
_refine_ls_shift/su_mean 0.000
_refine_ls_structure_factor_coef Fsqd
_refine_ls_weighting_details 'calc w=1/[\s^2^(Fo^2^)+(0.0240P)^2^] where P=(Fo^2^+2Fc^2^)/3'
_refine_ls_weighting_scheme calc
_refine_ls_wR_factor_gt 0.0791
_refine_ls_wR_factor_ref 0.0940
_reflns_number_gt 900
_reflns_number_total 1827
_reflns_threshold_expression I>2\s(I)
_cod_data_source_file pv2533.cif
_cod_data_source_block I
_cod_original_cell_volume 1002.5(3)
_cod_original_sg_symbol_H-M 'P 21/c'
_cod_database_code 2235195
_cod_database_fobs_code 2235195

loop_
_symmetry_equiv_pos_as_xyz
'x, y, z'
'-x, y+1/2, -z+1/2'
'-x, -y, -z'
'x, -y-1/2, z-1/2'

loop_
_atom_site_type_symbol
_atom_site_label
_atom_site_fract_x
_atom_site_fract_y
_atom_site_fract_z
_atom_site_U_iso_or_equiv
_atom_site_adp_type
_atom_site_calc_flag
_atom_site_refinement_flags
_atom_site_occupancy
_atom_site_symmetry_multiplicity
F F 0.4558(5) 0.2056(4) 0.4060(6) 0.0868(17) Uani d . 1 1
Br Br1 0.27410(10) 0.98435(8) 0.42192(10) 0.0675(3) Uani d . 1 1
Br Br2 -0.02715(10) 0.90635(10) 0.29891(11) 0.0840(4) Uani d . 1 1
O O 0.2133(6) 0.7340(5) 0.2350(5) 0.0635(17) Uani d . 1 1
N N 0.2193(6) 0.6579(5) 0.4588(6) 0.0439(17) Uani d . 1 1
H H0A 0.1995 0.6743 0.5434 0.053 Uiso calc R 1 1
C C1 0.1342(8) 0.8605(6) 0.4178(8) 0.048(2) Uani d . 1 1
H H1A 0.1111 0.8455 0.5149 0.058 Uiso calc R 1 1
C C2 0.1936(8) 0.7438(7) 0.3585(8) 0.046(2) Uani d . 1 1
C C3 0.2775(8) 0.5405(6) 0.4353(8) 0.0390(19) Uani d . 1 1
C C4 0.2452(8) 0.4467(7) 0.5254(8) 0.052(2) Uani d . 1 1
H H4A 0.1850 0.4610 0.5936 0.062 Uiso calc R 1 1
C C5 0.3007(9) 0.3355(8) 0.5140(9) 0.059(3) Uani d . 1 1
H H5A 0.2770 0.2713 0.5708 0.070 Uiso calc R 1 1
C C6 0.3943(8) 0.3195(8) 0.4150(10) 0.054(2) Uani d . 1 1
C C7 0.4260(8) 0.4084(8) 0.3246(8) 0.056(2) Uani d . 1 1
H H7A 0.4856 0.3933 0.2561 0.067 Uiso calc R 1 1
C C8 0.3694(8) 0.5186(7) 0.3364(7) 0.046(2) Uani d . 1 1
H H8A 0.3923 0.5815 0.2771 0.055 Uiso calc R 1 1

loop_
_atom_site_aniso_label
_atom_site_aniso_U_11
_atom_site_aniso_U_22
_atom_site_aniso_U_33
_atom_site_aniso_U_12
_atom_site_aniso_U_13
_atom_site_aniso_U_23
F 0.081(4) 0.047(3) 0.135(5) 0.008(3) 0.025(3) -0.004(3)
Br1 0.0902(7) 0.0504(6) 0.0640(6) -0.0033(6) 0.0179(5) -0.0068(5)
Br2 0.0681(7) 0.1079(10) 0.0749(8) 0.0201(7) 0.0034(5) 0.0095(7)
O 0.116(5) 0.052(4) 0.026(3) 0.013(4) 0.020(3) -0.002(3)
N 0.067(5) 0.037(4) 0.030(4) -0.005(4) 0.016(3) -0.003(3)
C1 0.075(6) 0.037(5) 0.035(5) -0.001(4) 0.017(4) 0.007(4)
C2 0.063(6) 0.046(5) 0.029(5) 0.001(5) -0.002(4) -0.007(5)
C3 0.050(5) 0.036(5) 0.028(5) -0.006(4) -0.010(4) -0.001(4)
C4 0.079(7) 0.042(6) 0.036(5) -0.004(5) 0.009(5) 0.004(4)
C5 0.063(6) 0.039(6) 0.075(7) -0.014(5) 0.012(5) 0.014(5)
C6 0.043(5) 0.040(6) 0.078(7) 0.004(5) 0.007(5) -0.004(5)
C7 0.064(6) 0.054(6) 0.051(6) -0.005(5) 0.014(5) -0.011(5)
C8 0.056(5) 0.044(5) 0.037(5) 0.000(5) 0.009(4) 0.010(4)

loop_
_atom_type_symbol
_atom_type_description
_atom_type_scat_dispersion_real
_atom_type_scat_dispersion_imag
_atom_type_scat_source
C C 0.0033 0.0016 'International Tables Vol C Tables 4.2.6.8 and 6.1.1.4'
H H 0.0000 0.0000 'International Tables Vol C Tables 4.2.6.8 and 6.1.1.4'
N N 0.0061 0.0033 'International Tables Vol C Tables 4.2.6.8 and 6.1.1.4'
O O 0.0106 0.0060 'International Tables Vol C Tables 4.2.6.8 and 6.1.1.4'
F F 0.0171 0.0103 'International Tables Vol C Tables 4.2.6.8 and 6.1.1.4'
Br Br -0.2901 2.4595 'International Tables Vol C Tables 4.2.6.8 and 6.1.1.4'

loop_
_geom_angle_atom_site_label_1
_geom_angle_atom_site_label_2
_geom_angle_atom_site_label_3
_geom_angle
C2 N C3 124.8(6)
C2 N H0A 117.6
C3 N H0A 117.6
C2 C1 Br2 109.1(5)
C2 C1 Br1 107.6(5)
Br2 C1 Br1 111.3(3)
C2 C1 H1A 109.6
Br2 C1 H1A 109.6
Br1 C1 H1A 109.6
O C2 N 125.6(8)
O C2 C1 122.2(7)
N C2 C1 112.3(6)
C8 C3 C4 119.3(7)
C8 C3 N 123.7(7)
C4 C3 N 116.8(7)
C5 C4 C3 120.2(8)
C5 C4 H4A 119.9
C3 C4 H4A 119.9
C4 C5 C6 118.0(8)
C4 C5 H5A 121.0
C6 C5 H5A 121.0
C7 C6 C5 123.1(8)
C7 C6 F 118.6(8)
C5 C6 F 118.3(8)
C8 C7 C6 118.3(8)
C8 C7 H7A 120.8
C6 C7 H7A 120.8
C7 C8 C3 121.0(7)
C7 C8 H8A 119.5
C3 C8 H8A 119.5

loop_
_geom_bond_atom_site_label_1
_geom_bond_atom_site_label_2
_geom_bond_distance
F C6 1.394(8)
Br1 C1 1.923(7)
Br2 C1 1.896(7)
O C2 1.205(7)
N C2 1.339(8)
N C3 1.436(8)
N H0A 0.8600
C1 C2 1.536(10)
C1 H1A 0.9800
C3 C8 1.384(9)
C3 C4 1.392(9)
C4 C5 1.344(9)
C4 H4A 0.9300
C5 C6 1.386(10)
C5 H5A 0.9300
C6 C7 1.354(10)
C7 C8 1.340(9)
C7 H7A 0.9300
C8 H8A 0.9300

loop_
_geom_hbond_atom_site_label_D
_geom_hbond_atom_site_label_H
_geom_hbond_atom_site_label_A
_geom_hbond_site_symmetry_A
_geom_hbond_distance_DH
_geom_hbond_distance_HA
_geom_hbond_distance_DA
_geom_hbond_angle_DHA
_geom_hbond_publ_flag
N H0A O 4_576 0.86 2.06 2.868(7) 156 yes
C1 H1A O 4_576 0.98 2.37 3.178(9) 140 yes
C8 H8A O . 0.93 2.42 2.916(9) 113 no

loop_
_geom_torsion_atom_site_label_1
_geom_torsion_atom_site_label_2
_geom_torsion_atom_site_label_3
_geom_torsion_atom_site_label_4
_geom_torsion
C3 N C2 O 1.4(13)
C3 N C2 C1 -178.8(6)
Br2 C1 C2 O 50.2(9)
Br1 C1 C2 O -70.7(9)
Br2 C1 C2 N -129.7(6)
Br1 C1 C2 N 109.4(6)
C2 N C3 C8 30.9(11)
C2 N C3 C4 -153.6(7)
C8 C3 C4 C5 -1.4(12)
N C3 C4 C5 -177.0(7)
C3 C4 C5 C6 2.7(13)
C4 C5 C6 C7 -3.8(14)
C4 C5 C6 F 177.9(7)
C5 C6 C7 C8 3.4(13)
F C6 C7 C8 -178.3(7)
C6 C7 C8 C3 -2.0(12)
C4 C3 C8 C7 1.0(11)
N C3 C8 C7 176.4(7)

loop_
_cod_related_entry_id
_cod_related_entry_database
_cod_related_entry_code
1 ChemSpider 30657808
